data_2108625
loop_
_publ_author_name
'Singla, Labhini'
'Yadav, Hare Ram'
'Roy Choudhury, Angshuman'

_publ_section_title
;
 Evaluation of fluorine-mediated intermolecular interactions in
 tetrafluorinated tetrahydroisoquinoline derivatives: synthesis and
 computational studies
;
_journal_coeditor_code BM5125SUP1
_journal_issue 4
_journal_name_full 'Acta Crystallographica Section B'
_journal_page_first
;
;
_journal_paper_doi 10.1107/S2052520620006873
_journal_volume 76
_journal_year 2020
_chemical_absolute_configuration unk
_chemical_formula_moiety 'C22 H17 F4 N O'
_chemical_formula_sum 'C22 H17 F4 N O'
_chemical_formula_weight 387.36
_space_group_IT_number 4
_space_group_name_Hall 'P 2yb'
_space_group_name_H-M_alt 'P 1 21 1'
_symmetry_cell_setting monoclinic
_symmetry_Int_Tables_number 4
_symmetry_space_group_name_Hall 'P 2yb'
_symmetry_space_group_name_H-M 'P 1 21 1'
_atom_sites_solution_hydrogens geom
_audit_creation_date 2020-03-09T08:58:51-00:00
_audit_creation_method 'WinGX routine CIF_UPDATE'
_cell_angle_alpha 90
_cell_angle_beta 102.410(19)
_cell_angle_gamma 90
_cell_formula_units_Z 2
_cell_length_a 8.210(4)
_cell_length_b 6.330(2)
_cell_length_c 17.277(9)
_cell_measurement_reflns_used 2611
_cell_measurement_temperature 100
_cell_measurement_theta_max 27.5
_cell_measurement_theta_min 3
_cell_volume 876.9(7)
_computing_cell_refinement
;
        CrystalClear-SM Expert 2.0 r15 (Rigaku, 2011)
;
_computing_data_collection
;
        CrystalClear-SM Expert 2.0 r15 (Rigaku, 2011)
;
_computing_data_reduction
;
        CrystalClear-SM Expert 2.0 r15 (Rigaku, 2011)
;
_computing_molecular_graphics 'Olex2 (Dolomanov et al., 2009)'
_computing_publication_material 'Olex2 (Dolomanov et al., 2009)'
_computing_structure_refinement 'ShelXL (Sheldrick, 2015)'
_computing_structure_solution 'ShelXT (Sheldrick, 2015)'
_diffrn_ambient_temperature 100
_diffrn_detector_area_resol_mean 13.6612
_diffrn_measured_fraction_theta_full 0.997
_diffrn_measured_fraction_theta_max 0.995
_diffrn_measurement_device_type 'Rigaku Mercury375R (2x2 bin mode)'
_diffrn_measurement_method 'profile data from \w-scans'
_diffrn_radiation_type MoK\a
_diffrn_radiation_wavelength 0.71073
_diffrn_reflns_av_R_equivalents 0.0433
_diffrn_reflns_Laue_measured_fraction_full 0.997
_diffrn_reflns_Laue_measured_fraction_max 0.995
_diffrn_reflns_limit_h_max 10
_diffrn_reflns_limit_h_min -10
_diffrn_reflns_limit_k_max 8
_diffrn_reflns_limit_k_min -8
_diffrn_reflns_limit_l_max 22
_diffrn_reflns_limit_l_min -22
_diffrn_reflns_number 9368
_diffrn_reflns_point_group_measured_fraction_full 0.997
_diffrn_reflns_point_group_measured_fraction_max 0.992
_diffrn_reflns_theta_full 25.242
_diffrn_reflns_theta_max 27.505
_diffrn_reflns_theta_min 3.038
_exptl_absorpt_coefficient_mu 0.119
_exptl_absorpt_correction_T_max 1
_exptl_absorpt_correction_T_min 0.798
_exptl_absorpt_correction_type multi-scan
_exptl_absorpt_process_details 'Blessing 1995'
_exptl_crystal_colour 'clear light colourless'
_exptl_crystal_density_diffrn 1.467
_exptl_crystal_density_method 'not measured'
_exptl_crystal_description block
_exptl_crystal_F_000 400
_exptl_crystal_size_max 0.25
_exptl_crystal_size_mid 0.22
_exptl_crystal_size_min 0.18
_refine_diff_density_max 0.404
_refine_diff_density_min -0.274
_refine_diff_density_rms 0.061
_refine_ls_abs_structure_details
;
 Flack x determined using 1299 quotients [(I+)-(I-)]/[(I+)+(I-)]
 (Parsons, Flack and Wagner, Acta Cryst. B69 (2013) 249-259).
;
_refine_ls_abs_structure_Flack -0.2(5)
_refine_ls_extinction_method none
_refine_ls_goodness_of_fit_ref 1.127
_refine_ls_hydrogen_treatment constr
_refine_ls_matrix_type full
_refine_ls_number_parameters 254
_refine_ls_number_reflns 4001
_refine_ls_number_restraints 1
_refine_ls_restrained_S_all 1.126
_refine_ls_R_factor_all 0.0601
_refine_ls_R_factor_gt 0.0514
_refine_ls_shift/su_max 0
_refine_ls_shift/su_mean 0
_refine_ls_structure_factor_coef Fsqd
_refine_ls_weighting_details 'w=1/[\s^2^(Fo^2^)+(0.0779P)^2^+0.0363P] where P=(Fo^2^+2Fc^2^)/3'
_refine_ls_weighting_scheme calc
_refine_ls_wR_factor_ref 0.1441
_reflns_number_gt 3361
_reflns_number_total 4001
_reflns_threshold_expression 'I > 2\s(I)'
_cod_data_source_file bm5125sup1.cif
_cod_data_source_block 6-1
_cod_database_code 2108625

loop_
_space_group_symop_id
_space_group_symop_operation_xyz
1 x,y,z
2 -x,y+1/2,-z

loop_
_atom_site_label
_atom_site_type_symbol
_atom_site_fract_x
_atom_site_fract_y
_atom_site_fract_z
_atom_site_U_iso_or_equiv
_atom_site_adp_type
_atom_site_occupancy
_atom_site_site_symmetry_order
_atom_site_calc_flag
_atom_site_refinement_flags_posn
_atom_site_refinement_flags_adp
_atom_site_refinement_flags_occupancy
_atom_site_disorder_assembly
_atom_site_disorder_group
C1 C 0.6381(4) 0.5050(5) 0.29011(18) 0.0251(7) Uani 1 1 d . . . . .
H1 H 0.616886 0.659849 0.281996 0.030 Uiso 1 1 calc R . . . .
C2 C 0.4796(5) 0.1709(6) 0.2782(2) 0.0291(7) Uani 1 1 d . . . . .
H2A H 0.577736 0.095787 0.266968 0.035 Uiso 1 1 calc R . . . .
H2B H 0.377717 0.100580 0.248253 0.035 Uiso 1 1 calc R . . . .
C3 C 0.4830(5) 0.1615(6) 0.3664(2) 0.0315(8) Uani 1 1 d . . . . .
H3A H 0.373459 0.207674 0.375612 0.038 Uiso 1 1 calc R . . . .
H3B H 0.501121 0.013589 0.384836 0.038 Uiso 1 1 calc R . . . .
C4 C 0.6728(4) 0.2602(6) 0.4950(2) 0.0274(7) Uani 1 1 d . . . . .
H4 H 0.626841 0.146160 0.518959 0.033 Uiso 1 1 calc R . . . .
C5 C 0.7940(4) 0.3866(5) 0.54080(19) 0.0269(7) Uani 1 1 d . . . . .
C6 C 0.8588(4) 0.5567(6) 0.5057(2) 0.0281(7) Uani 1 1 d . . . . .
H6 H 0.938945 0.647467 0.537012 0.034 Uiso 1 1 calc R . . . .
C7 C 0.8065(4) 0.5931(6) 0.42527(19) 0.0278(7) Uani 1 1 d . . . . .
H7 H 0.853343 0.706648 0.401430 0.033 Uiso 1 1 calc R . . . .
C8 C 0.6850(4) 0.4646(5) 0.37855(19) 0.0258(7) Uani 1 1 d . . . . .
C9 C 0.6171(4) 0.2981(5) 0.41393(19) 0.0256(7) Uani 1 1 d . . . . .
C10 C 0.8046(5) 0.1700(7) 0.6541(2) 0.0349(8) Uani 1 1 d . . . . .
H10A H 0.832916 0.045521 0.625986 0.052 Uiso 1 1 calc GR . . . .
H10B H 0.683666 0.174992 0.649884 0.052 Uiso 1 1 calc GR . . . .
H10C H 0.861141 0.161613 0.710104 0.052 Uiso 1 1 calc GR . . . .
C11 C 0.4299(4) 0.4212(5) 0.17016(19) 0.0252(7) Uani 1 1 d . . . . .
C12 C 0.3594(4) 0.6155(5) 0.1423(2) 0.0283(7) Uani 1 1 d . . . . .
C13 C 0.2976(5) 0.6503(6) 0.0625(2) 0.0297(7) Uani 1 1 d . . . . .
C14 C 0.3012(4) 0.4965(6) 0.0073(2) 0.0295(7) Uani 1 1 d . . . . .
H14 H 0.256943 0.521479 -0.047427 0.035 Uiso 1 1 calc R . . . .
C15 C 0.3714(4) 0.3026(6) 0.0336(2) 0.0308(8) Uani 1 1 d . . . . .
H15 H 0.375070 0.193162 -0.003615 0.037 Uiso 1 1 calc R . . . .
C16 C 0.4359(4) 0.2670(6) 0.1131(2) 0.0282(7) Uani 1 1 d . . . . .
H16 H 0.485572 0.134269 0.129399 0.034 Uiso 1 1 calc R . . . .
C17 C 0.7798(4) 0.4443(5) 0.24867(19) 0.0266(7) Uani 1 1 d . . . . .
C18 C 0.8109(4) 0.5654(6) 0.18685(19) 0.0272(7) Uani 1 1 d . . . . .
C19 C 0.9231(4) 0.5066(6) 0.14236(19) 0.0312(8) Uani 1 1 d . . . . .
C20 C 1.0120(4) 0.3205(6) 0.1581(2) 0.0339(8) Uani 1 1 d . . . . .
H20 H 1.088238 0.277832 0.126840 0.041 Uiso 1 1 calc R . . . .
C21 C 0.9865(4) 0.1975(6) 0.2213(2) 0.0333(8) Uani 1 1 d . . . . .
H21 H 1.046322 0.069021 0.233604 0.040 Uiso 1 1 calc R . . . .
C22 C 0.8739(4) 0.2615(6) 0.2666(2) 0.0291(7) Uani 1 1 d . . . . .
H22 H 0.861127 0.178257 0.310640 0.035 Uiso 1 1 calc R . . . .
N1 N 0.4819(3) 0.3913(4) 0.25347(16) 0.0256(6) Uani 1 1 d . . . . .
O1 O 0.8574(3) 0.3576(4) 0.61959(13) 0.0306(6) Uani 1 1 d . . . . .
F1 F 0.7279(3) 0.7510(3) 0.16848(12) 0.0343(5) Uani 1 1 d . . . . .
F2 F 0.9480(3) 0.6344(4) 0.08376(13) 0.0399(6) Uani 1 1 d . . . . .
F3 F 0.3469(3) 0.7710(4) 0.19399(12) 0.0377(5) Uani 1 1 d . . . . .
F4 F 0.2298(3) 0.8411(3) 0.04026(13) 0.0393(5) Uani 1 1 d . . . . .

loop_
_atom_site_aniso_label
_atom_site_aniso_U_11
_atom_site_aniso_U_22
_atom_site_aniso_U_33
_atom_site_aniso_U_23
_atom_site_aniso_U_13
_atom_site_aniso_U_12
C1 0.0273(16) 0.0221(16) 0.0251(15) -0.0012(13) 0.0042(12) -0.0027(13)
C2 0.0328(17) 0.0248(17) 0.0282(17) -0.0017(14) 0.0034(14) -0.0062(14)
C3 0.0336(17) 0.0287(18) 0.0310(18) 0.0034(15) 0.0043(14) -0.0091(15)
C4 0.0278(16) 0.0263(16) 0.0276(16) 0.0001(14) 0.0048(13) -0.0003(14)
C5 0.0284(16) 0.0298(18) 0.0234(15) -0.0009(13) 0.0075(13) 0.0053(14)
C6 0.0274(16) 0.0270(17) 0.0284(16) -0.0017(14) 0.0025(13) -0.0045(14)
C7 0.0302(17) 0.0275(17) 0.0255(16) -0.0022(13) 0.0054(14) -0.0073(14)
C8 0.0290(17) 0.0230(16) 0.0251(15) -0.0021(13) 0.0053(13) -0.0020(13)
C9 0.0274(16) 0.0253(17) 0.0238(15) -0.0022(13) 0.0050(13) -0.0019(14)
C10 0.0345(18) 0.038(2) 0.0310(18) 0.0074(16) 0.0042(15) 0.0029(16)
C11 0.0218(15) 0.0259(17) 0.0269(16) -0.0027(13) 0.0032(12) -0.0051(13)
C12 0.0316(18) 0.0235(17) 0.0305(17) -0.0044(14) 0.0082(14) -0.0057(13)
C13 0.0297(17) 0.0218(16) 0.0377(19) 0.0029(15) 0.0073(15) -0.0038(13)
C14 0.0264(16) 0.0341(19) 0.0265(16) 0.0010(14) 0.0025(13) -0.0033(14)
C15 0.0263(16) 0.0359(19) 0.0306(17) -0.0066(15) 0.0069(14) -0.0006(14)
C16 0.0268(16) 0.0258(16) 0.0312(16) -0.0042(14) 0.0042(13) -0.0022(14)
C17 0.0244(16) 0.0275(18) 0.0258(16) -0.0007(13) 0.0009(13) -0.0053(13)
C18 0.0234(15) 0.0287(18) 0.0268(16) 0.0012(14) -0.0005(13) -0.0010(14)
C19 0.0275(17) 0.041(2) 0.0236(16) 0.0039(15) 0.0018(13) -0.0071(15)
C20 0.0226(16) 0.041(2) 0.0366(18) -0.0046(17) 0.0030(14) -0.0029(15)
C21 0.0287(17) 0.0303(19) 0.0391(19) -0.0027(16) 0.0029(15) -0.0008(15)
C22 0.0254(15) 0.0305(17) 0.0295(16) 0.0026(15) 0.0019(13) -0.0029(14)
N1 0.0259(14) 0.0250(14) 0.0249(13) -0.0022(11) 0.0036(11) -0.0059(11)
O1 0.0310(12) 0.0333(14) 0.0261(12) 0.0028(10) 0.0031(10) 0.0019(11)
F1 0.0352(11) 0.0316(11) 0.0356(11) 0.0073(9) 0.0069(9) 0.0002(9)
F2 0.0343(11) 0.0526(15) 0.0332(11) 0.0095(10) 0.0082(9) -0.0021(10)
F3 0.0545(13) 0.0228(10) 0.0332(11) -0.0042(8) 0.0035(10) 0.0008(10)
F4 0.0503(13) 0.0273(11) 0.0366(12) 0.0051(9) 0.0013(10) 0.0009(9)

loop_
_atom_type_symbol
_atom_type_description
_atom_type_scat_dispersion_real
_atom_type_scat_dispersion_imag
_atom_type_scat_source
C C 0.0033 0.0016 'International Tables Vol C Tables 4.2.6.8 and 6.1.1.4'
H H 0 0 'International Tables Vol C Tables 4.2.6.8 and 6.1.1.4'
F F 0.0171 0.0103 'International Tables Vol C Tables 4.2.6.8 and 6.1.1.4'
N N 0.0061 0.0033 'International Tables Vol C Tables 4.2.6.8 and 6.1.1.4'
O O 0.0106 0.006 'International Tables Vol C Tables 4.2.6.8 and 6.1.1.4'

loop_
_geom_angle_atom_site_label_1
_geom_angle_atom_site_label_2
_geom_angle_atom_site_label_3
_geom_angle
_geom_angle_site_symmetry_1
_geom_angle_site_symmetry_3
_geom_angle_publ_flag
C8 C1 H1 107.8 . . ?
C8 C1 C17 111.9(3) . . ?
C17 C1 H1 107.8 . . ?
N1 C1 H1 107.8 . . ?
N1 C1 C8 110.9(3) . . ?
N1 C1 C17 110.5(3) . . ?
H2A C2 H2B 108.2 . . ?
C3 C2 H2A 109.8 . . ?
C3 C2 H2B 109.8 . . ?
N1 C2 H2A 109.8 . . ?
N1 C2 H2B 109.8 . . ?
N1 C2 C3 109.4(3) . . ?
C2 C3 H3A 109.1 . . ?
C2 C3 H3B 109.1 . . ?
H3A C3 H3B 107.9 . . ?
C9 C3 C2 112.3(3) . . ?
C9 C3 H3A 109.1 . . ?
C9 C3 H3B 109.1 . . ?
C5 C4 H4 119.5 . . ?
C5 C4 C9 120.9(3) . . ?
C9 C4 H4 119.5 . . ?
C4 C5 C6 119.4(3) . . ?
O1 C5 C4 124.5(3) . . ?
O1 C5 C6 116.1(3) . . ?
C5 C6 H6 120 . . ?
C7 C6 C5 120.0(3) . . ?
C7 C6 H6 120 . . ?
C6 C7 H7 119.6 . . ?
C6 C7 C8 120.8(3) . . ?
C8 C7 H7 119.6 . . ?
C7 C8 C1 118.6(3) . . ?
C9 C8 C1 122.1(3) . . ?
C9 C8 C7 119.3(3) . . ?
C4 C9 C3 119.6(3) . . ?
C8 C9 C3 120.8(3) . . ?
C8 C9 C4 119.6(3) . . ?
H10A C10 H10B 109.5 . . ?
H10A C10 H10C 109.5 . . ?
H10B C10 H10C 109.5 . . ?
O1 C10 H10A 109.5 . . ?
O1 C10 H10B 109.5 . . ?
O1 C10 H10C 109.5 . . ?
C12 C11 N1 118.5(3) . . ?
C16 C11 C12 116.5(3) . . ?
C16 C11 N1 124.9(3) . . ?
C13 C12 C11 121.3(3) . . ?
F3 C12 C11 119.9(3) . . ?
F3 C12 C13 118.8(3) . . ?
C14 C13 C12 121.7(3) . . ?
F4 C13 C12 117.9(3) . . ?
F4 C13 C14 120.4(3) . . ?
C13 C14 H14 121 . . ?
C13 C14 C15 118.0(3) . . ?
C15 C14 H14 121 . . ?
C14 C15 H15 119.6 . . ?
C16 C15 C14 120.9(3) . . ?
C16 C15 H15 119.6 . . ?
C11 C16 H16 119.2 . . ?
C15 C16 C11 121.6(3) . . ?
C15 C16 H16 119.2 . . ?
C18 C17 C1 120.3(3) . . ?
C18 C17 C22 116.6(3) . . ?
C22 C17 C1 122.9(3) . . ?
C19 C18 C17 122.7(3) . . ?
F1 C18 C17 119.5(3) . . ?
F1 C18 C19 117.8(3) . . ?
C18 C19 C20 120.7(3) . . ?
F2 C19 C18 119.2(3) . . ?
F2 C19 C20 120.1(3) . . ?
C19 C20 H20 121 . . ?
C19 C20 C21 118.0(3) . . ?
C21 C20 H20 121 . . ?
C20 C21 H21 119.8 . . ?
C20 C21 C22 120.4(4) . . ?
C22 C21 H21 119.8 . . ?
C17 C22 C21 121.4(3) . . ?
C17 C22 H22 119.3 . . ?
C21 C22 H22 119.3 . . ?
C2 N1 C1 113.7(3) . . ?
C11 N1 C1 114.2(3) . . ?
C11 N1 C2 113.8(3) . . ?
C5 O1 C10 116.3(3) . . ?

loop_
_geom_bond_atom_site_label_1
_geom_bond_atom_site_label_2
_geom_bond_site_symmetry_2
_geom_bond_distance
_geom_bond_publ_flag
C1 H1 . 1 ?
C1 C8 . 1.515(4) ?
C1 C17 . 1.540(5) ?
C1 N1 . 1.488(4) ?
C2 H2A . 0.99 ?
C2 H2B . 0.99 ?
C2 C3 . 1.519(5) ?
C2 N1 . 1.461(4) ?
C3 H3A . 0.99 ?
C3 H3B . 0.99 ?
C3 C9 . 1.498(5) ?
C4 H4 . 0.95 ?
C4 C5 . 1.386(5) ?
C4 C9 . 1.397(4) ?
C5 C6 . 1.396(5) ?
C5 O1 . 1.361(4) ?
C6 H6 . 0.95 ?
C6 C7 . 1.382(5) ?
C7 H7 . 0.95 ?
C7 C8 . 1.401(5) ?
C8 C9 . 1.393(5) ?
C10 H10A . 0.98 ?
C10 H10B . 0.98 ?
C10 H10C . 0.98 ?
C10 O1 . 1.437(5) ?
C11 C12 . 1.400(5) ?
C11 C16 . 1.396(5) ?
C11 N1 . 1.423(4) ?
C12 C13 . 1.380(5) ?
C12 F3 . 1.348(4) ?
C13 C14 . 1.368(5) ?
C13 F4 . 1.350(4) ?
C14 H14 . 0.95 ?
C14 C15 . 1.391(5) ?
C15 H15 . 0.95 ?
C15 C16 . 1.380(5) ?
C16 H16 . 0.95 ?
C17 C18 . 1.382(5) ?
C17 C22 . 1.389(5) ?
C18 C19 . 1.372(5) ?
C18 F1 . 1.361(4) ?
C19 C20 . 1.381(6) ?
C19 F2 . 1.346(4) ?
C20 H20 . 0.95 ?
C20 C21 . 1.393(5) ?
C21 H21 . 0.95 ?
C21 C22 . 1.394(5) ?
C22 H22 . 0.95 ?

loop_
_geom_torsion_atom_site_label_1
_geom_torsion_atom_site_label_2
_geom_torsion_atom_site_label_3
_geom_torsion_atom_site_label_4
_geom_torsion
_geom_torsion_site_symmetry_1
_geom_torsion_site_symmetry_2
_geom_torsion_site_symmetry_3
_geom_torsion_site_symmetry_4
_geom_torsion_publ_flag
C1 C8 C9 C3 -5.1(5) . . . . ?
C1 C8 C9 C4 175.9(3) . . . . ?
C1 C17 C18 C19 -172.8(3) . . . . ?
C1 C17 C18 F1 7.1(4) . . . . ?
C1 C17 C22 C21 171.7(3) . . . . ?
C2 C3 C9 C4 -160.0(3) . . . . ?
C2 C3 C9 C8 21.1(5) . . . . ?
C3 C2 N1 C1 64.7(4) . . . . ?
C3 C2 N1 C11 -162.3(3) . . . . ?
C4 C5 C6 C7 -2.4(5) . . . . ?
C4 C5 O1 C10 6.4(5) . . . . ?
C5 C4 C9 C3 -178.6(3) . . . . ?
C5 C4 C9 C8 0.4(5) . . . . ?
C5 C6 C7 C8 1.8(5) . . . . ?
C6 C5 O1 C10 -173.5(3) . . . . ?
C6 C7 C8 C1 -177.1(3) . . . . ?
C6 C7 C8 C9 -0.1(5) . . . . ?
C7 C8 C9 C3 178.0(3) . . . . ?
C7 C8 C9 C4 -1.0(5) . . . . ?
C8 C1 C17 C18 -142.5(3) . . . . ?
C8 C1 C17 C22 42.2(4) . . . . ?
C8 C1 N1 C2 -47.0(4) . . . . ?
C8 C1 N1 C11 -179.9(3) . . . . ?
C9 C4 C5 C6 1.3(5) . . . . ?
C9 C4 C5 O1 -178.6(3) . . . . ?
C11 C12 C13 C14 0.5(5) . . . . ?
C11 C12 C13 F4 179.3(3) . . . . ?
C12 C11 C16 C15 -1.8(5) . . . . ?
C12 C11 N1 C1 -74.1(4) . . . . ?
C12 C11 N1 C2 153.1(3) . . . . ?
C12 C13 C14 C15 -0.8(5) . . . . ?
C13 C14 C15 C16 -0.1(5) . . . . ?
C14 C15 C16 C11 1.5(5) . . . . ?
C16 C11 C12 C13 0.8(5) . . . . ?
C16 C11 C12 F3 178.9(3) . . . . ?
C16 C11 N1 C1 109.2(4) . . . . ?
C16 C11 N1 C2 -23.6(5) . . . . ?
C17 C1 C8 C7 69.9(4) . . . . ?
C17 C1 C8 C9 -107.1(4) . . . . ?
C17 C1 N1 C2 77.6(3) . . . . ?
C17 C1 N1 C11 -55.2(4) . . . . ?
C17 C18 C19 C20 -0.4(5) . . . . ?
C17 C18 C19 F2 -179.2(3) . . . . ?
C18 C17 C22 C21 -3.8(5) . . . . ?
C18 C19 C20 C21 -1.2(5) . . . . ?
C19 C20 C21 C22 0.2(5) . . . . ?
C20 C21 C22 C17 2.3(5) . . . . ?
C22 C17 C18 C19 2.8(5) . . . . ?
C22 C17 C18 F1 -177.3(3) . . . . ?
N1 C1 C8 C7 -166.3(3) . . . . ?
N1 C1 C8 C9 16.8(4) . . . . ?
N1 C1 C17 C18 93.5(4) . . . . ?
N1 C1 C17 C22 -81.9(4) . . . . ?
N1 C2 C3 C9 -49.1(4) . . . . ?
N1 C11 C12 C13 -176.2(3) . . . . ?
N1 C11 C12 F3 2.0(5) . . . . ?
N1 C11 C16 C15 175.0(3) . . . . ?
O1 C5 C6 C7 177.5(3) . . . . ?
F1 C18 C19 C20 179.7(3) . . . . ?
F1 C18 C19 F2 0.9(5) . . . . ?
F2 C19 C20 C21 177.6(3) . . . . ?
F3 C12 C13 C14 -177.7(3) . . . . ?
F3 C12 C13 F4 1.1(5) . . . . ?
F4 C13 C14 C15 -179.6(3) . . . . ?

_cod_database_fobs_code 2108625
